data_7161204
loop_
_publ_author_name
'Chien, Chia-Chen'
'Govada, Grace Victoria'
'Shen, Li-Ching'
'Wu, Yen-Ku'

_publ_section_title
;
 Recursive anionic &#x3b3;'-spiro-annulation of cyclic vinylogous esters
 with 2-vinylbenzoates.
;
_journal_issue 17
_journal_name_full 'Organic &amp; biomolecular chemistry'
_journal_page_first 3681
_journal_page_last 3685
_journal_paper_doi 10.1039/d6ob00163g
_journal_volume 24
_journal_year 2026
_chemical_formula_moiety 'C17 H18 O3, H2 O'
_chemical_formula_sum 'C17 H20 O4'
_chemical_formula_weight 288.33
_space_group_crystal_system monoclinic
_space_group_IT_number 14
_space_group_name_Hall '-P 2ybc'
_space_group_name_H-M_alt 'P 1 21/c 1'
_atom_sites_solution_hydrogens mixed
_atom_sites_solution_primary dual
_audit_creation_date 2023-05-02
_audit_creation_method
;
Olex2 1.5
(compiled 2023.03.06 svn.rbb2c1857 for OlexSys, GUI svn.r6748)
;
_audit_update_record
;
2025-10-28 deposited with the CCDC.	2026-03-24 downloaded from the CCDC.
;
_cell_angle_alpha 90
_cell_angle_beta 97.7171(15)
_cell_angle_gamma 90
_cell_formula_units_Z 4
_cell_length_a 14.1310(2)
_cell_length_b 11.62229(19)
_cell_length_c 8.68459(15)
_cell_measurement_reflns_used 4998
_cell_measurement_temperature 100.00(10)
_cell_measurement_theta_max 75.3740
_cell_measurement_theta_min 3.1430
_cell_volume 1413.39(4)
_computing_cell_refinement 'CrysAlisPro 1.171.42.58a (Rigaku OD, 2022)'
_computing_data_collection 'CrysAlisPro 1.171.42.58a (Rigaku OD, 2022)'
_computing_data_reduction 'CrysAlisPro 1.171.42.58a (Rigaku OD, 2022)'
_computing_molecular_graphics 'Olex2 1.5 (Dolomanov et al., 2009)'
_computing_publication_material 'Olex2 1.5 (Dolomanov et al., 2009)'
_computing_structure_refinement 'SHELXL 2018/3 (Sheldrick, 2015)'
_computing_structure_solution 'SHELXT  (Sheldrick, 2015)'
_diffrn_ambient_environment N~2~
_diffrn_ambient_temperature 100.00(10)
_diffrn_detector 'Hybrid Pixel Array Detector'
_diffrn_detector_area_resol_mean 10.0000
_diffrn_detector_type 'HyPix-Arc 150'
_diffrn_measured_fraction_theta_full 0.998
_diffrn_measured_fraction_theta_max 0.998
_diffrn_measurement_details
;
List of Runs (angles in degrees, time in seconds):

  # Type    Start    End  Width  t~exp~   \w     \q     \k     \f   Frames
#--------------------------------------------------------------------------
  1  \w     24.00  59.00   0.50    0.06    --   61.96 -95.00 -60.00   70
  2  \w     24.00  63.00   0.50    0.06    --   61.96 -95.00   0.00   78
  3  \w     35.00  67.00   0.50    0.06    --   70.49 -95.00  60.00   64
  4  \w     39.00  64.00   0.50    0.06    --   70.49 -95.00  90.00   50
  5  \w     24.00  49.00   0.50    0.06    --   61.96 -95.00 120.00   50
  6  \w     43.00  82.00   0.50    0.06    --   80.07 -95.00  30.00   78
  7  \w     46.00  78.00   0.50    0.06    --   80.07 -95.00   0.00   64
  8  \w     40.00  75.00   0.50    0.06    --   74.85 -95.00-150.00   70
  9  \w     42.00  76.00   0.50    0.06    --   80.07 -95.00-180.00   68
 10  \w     49.00  89.00   0.50    0.06    --   80.07 -95.00-120.00   80
 11  \w     48.00 111.00   0.50    0.06    --   74.85  15.00 150.00  126
 12  \w     69.00  95.00   0.50    0.06    --   61.96   0.00 150.00   52
 13  \w     32.00  65.00   0.50    0.06    --   61.96   0.00 150.00   66
 14  \w     45.00 109.00   0.50    0.06    --   74.85  15.00 -60.00  128
 15  \w     50.00 102.00   0.50    0.06    --   80.07  15.00-150.00  104
 16  \w   -119.00 -74.00   0.50    0.06    --  -77.57-125.00-120.00   90
 17  \w   -100.00 -74.00   0.50    0.06    --  -74.46-125.00 -30.00   52
 18  \w   -113.00 -75.00   0.50    0.06    --  -74.46-125.00  30.00   76
;
_diffrn_measurement_device 'four-circle diffractometer'
_diffrn_measurement_device_type 'XtaLAB Synergy R, DW system, HyPix-Arc 150'
_diffrn_measurement_method '\w scans'
_diffrn_orient_matrix_type 'CrysAlisPro convention (1999,Acta A55,543-557)'
_diffrn_orient_matrix_UB_11 0.0885242000
_diffrn_orient_matrix_UB_12 -0.0559369000
_diffrn_orient_matrix_UB_13 0.0934168000
_diffrn_orient_matrix_UB_21 0.0200392000
_diffrn_orient_matrix_UB_22 -0.0655775000
_diffrn_orient_matrix_UB_23 -0.1463911000
_diffrn_orient_matrix_UB_31 0.0622047000
_diffrn_orient_matrix_UB_32 0.1006673000
_diffrn_orient_matrix_UB_33 -0.0434262000
_diffrn_radiation_monochromator mirror
_diffrn_radiation_probe x-ray
_diffrn_radiation_type 'Cu K\a'
_diffrn_radiation_wavelength 1.54184
_diffrn_reflns_av_R_equivalents 0.0218
_diffrn_reflns_av_unetI/netI 0.0228
_diffrn_reflns_Laue_measured_fraction_full 0.998
_diffrn_reflns_Laue_measured_fraction_max 0.998
_diffrn_reflns_limit_h_max 16
_diffrn_reflns_limit_h_min -15
_diffrn_reflns_limit_k_max 13
_diffrn_reflns_limit_k_min -12
_diffrn_reflns_limit_l_max 10
_diffrn_reflns_limit_l_min -10
_diffrn_reflns_number 7942
_diffrn_reflns_point_group_measured_fraction_full 0.998
_diffrn_reflns_point_group_measured_fraction_max 0.998
_diffrn_reflns_theta_full 67.072
_diffrn_reflns_theta_max 67.072
_diffrn_reflns_theta_min 3.156
_diffrn_source 'Rotating-anode X-ray tube'
_diffrn_source_type 'Rigaku (Cu) X-ray Source'
_exptl_absorpt_coefficient_mu 0.780
_exptl_absorpt_correction_T_max 1.00000
_exptl_absorpt_correction_T_min 0.92172
_exptl_absorpt_correction_type multi-scan
_exptl_absorpt_process_details
;
CrysAlisPro 1.171.42.58a (Rigaku Oxford Diffraction, 2022)
Empirical absorption correction using spherical harmonics,
implemented in SCALE3 ABSPACK scaling algorithm.
;
_exptl_crystal_colour yellow
_exptl_crystal_colour_primary yellow
_exptl_crystal_density_diffrn 1.355
_exptl_crystal_description block
_exptl_crystal_F_000 616
_exptl_crystal_size_max 0.16
_exptl_crystal_size_mid 0.12
_exptl_crystal_size_min 0.1
_refine_diff_density_max 0.273
_refine_diff_density_min -0.492
_refine_diff_density_rms 0.053
_refine_ls_extinction_method none
_refine_ls_goodness_of_fit_ref 1.061
_refine_ls_hydrogen_treatment constr
_refine_ls_matrix_type full
_refine_ls_number_parameters 194
_refine_ls_number_reflns 2517
_refine_ls_number_restraints 0
_refine_ls_restrained_S_all 1.061
_refine_ls_R_factor_all 0.0449
_refine_ls_R_factor_gt 0.0412
_refine_ls_shift/su_max 0.000
_refine_ls_shift/su_mean 0.000
_refine_ls_structure_factor_coef Fsqd
_refine_ls_weighting_details 'w=1/[\s^2^(Fo^2^)+(0.0678P)^2^+0.7415P] where P=(Fo^2^+2Fc^2^)/3'
_refine_ls_weighting_scheme calc
_refine_ls_wR_factor_gt 0.1174
_refine_ls_wR_factor_ref 0.1209
_reflns_Friedel_coverage 0.000
_reflns_number_gt 2284
_reflns_number_total 2517
_reflns_threshold_expression 'I > 2\s(I)'
_cod_data_source_file d6ob00163g2.cif
_cod_data_source_block 230475lt_auto
_cod_database_code 7161204
_shelx_shelxl_version_number 2018/3
_shelx_space_group_comment
;
The symmetry employed for this shelxl refinement is uniquely defined
by the following loop, which should always be used as a source of
symmetry information in preference to the above space-group names.
They are only intended as comments.
;
_shelx_estimated_absorpt_t_max 0.926
_shelx_estimated_absorpt_t_min 0.885
_olex2_refinement_description
;
1. Fixed Uiso
 At 1.2 times of:
  All C(H) groups, All C(H,H) groups
 At 1.5 times of:
  All C(H,H,H) groups, All O(H,H) groups
2.a Free rotating group:
 O21(H21A,H21B)
2.b Secondary CH2 refined with riding coordinates:
 C9(H9A,H9B), C10(H10A,H10B), C11(H11A,H11B), C12(H12A,H12B), C17(H17A,H17B)
2.c Aromatic/amide H refined with riding coordinates:
 C4(H4), C5(H5), C6(H6), C7(H7), C14(H14)
2.d Idealised Me refined as rotating group:
 C18(H18A,H18B,H18C)
;
_olex2_submission_special_instructions 'No special instructions were received'
_oxdiff_exptl_absorpt_empirical_details
;
Empirical correction (ABSPACK) includes:
- Absorption correction using spherical harmonics
- Frame scaling
;
_oxdiff_exptl_absorpt_empirical_full_max 1.226
_oxdiff_exptl_absorpt_empirical_full_min 0.824

loop_
_space_group_symop_operation_xyz
'x, y, z'
'-x, y+1/2, -z+1/2'
'-x, -y, -z'
'x, -y-1/2, z-1/2'

loop_
_atom_site_label
_atom_site_type_symbol
_atom_site_fract_x
_atom_site_fract_y
_atom_site_fract_z
_atom_site_U_iso_or_equiv
_atom_site_adp_type
_atom_site_occupancy
_atom_site_site_symmetry_order
_atom_site_calc_flag
_atom_site_refinement_flags_posn
_atom_site_refinement_flags_adp
_atom_site_refinement_flags_occupancy
_atom_site_disorder_assembly
_atom_site_disorder_group
C1 C 0.22135(11) 0.46175(13) -0.00534(17) 0.0146(3) Uani 1 1 d . . . . .
C2 C 0.30308(11) 0.51978(13) -0.07682(17) 0.0146(3) Uani 1 1 d . . . . .
C3 C 0.37953(11) 0.44386(13) -0.12284(17) 0.0150(3) Uani 1 1 d . . . . .
C4 C 0.44914(11) 0.49435(14) -0.20181(18) 0.0180(3) Uani 1 1 d . . . . .
H4 H 0.445350 0.574064 -0.226079 0.022 Uiso 1 1 calc R U . . .
C5 C 0.52318(11) 0.42949(14) -0.24475(19) 0.0197(4) Uani 1 1 d . . . . .
H5 H 0.569530 0.464027 -0.299778 0.024 Uiso 1 1 calc R U . . .
C6 C 0.52939(11) 0.31330(14) -0.20687(18) 0.0199(4) Uani 1 1 d . . . . .
H6 H 0.580624 0.268426 -0.234874 0.024 Uiso 1 1 calc R U . . .
C7 C 0.46099(11) 0.26273(14) -0.12829(18) 0.0183(3) Uani 1 1 d . . . . .
H7 H 0.466238 0.183357 -0.102427 0.022 Uiso 1 1 calc R U . . .
C8 C 0.38441(11) 0.32639(13) -0.08639(17) 0.0155(3) Uani 1 1 d . . . . .
C9 C 0.30857(11) 0.26991(13) -0.00536(18) 0.0166(3) Uani 1 1 d . . . . .
H9A H 0.338140 0.208304 0.063749 0.020 Uiso 1 1 calc R U . . .
H9B H 0.260332 0.233908 -0.083890 0.020 Uiso 1 1 calc R U . . .
C10 C 0.25930(11) 0.35566(13) 0.09027(18) 0.0164(3) Uani 1 1 d . . . . .
H10A H 0.305093 0.381219 0.180107 0.020 Uiso 1 1 calc R U . . .
H10B H 0.205434 0.316954 0.131104 0.020 Uiso 1 1 calc R U . . .
C11 C 0.14506(11) 0.42657(14) -0.14202(18) 0.0172(3) Uani 1 1 d . . . . .
H11A H 0.176355 0.383189 -0.219307 0.021 Uiso 1 1 calc R U . . .
H11B H 0.098102 0.374794 -0.102658 0.021 Uiso 1 1 calc R U . . .
C12 C 0.09249(11) 0.52957(14) -0.22187(18) 0.0191(4) Uani 1 1 d . . . . .
H12A H 0.136170 0.570783 -0.283001 0.023 Uiso 1 1 calc R U . . .
H12B H 0.037797 0.501302 -0.295349 0.023 Uiso 1 1 calc R U . . .
C13 C 0.05621(11) 0.61290(14) -0.11089(18) 0.0171(3) Uani 1 1 d . . . . .
C14 C 0.10093(11) 0.61421(13) 0.04844(18) 0.0161(3) Uani 1 1 d . . . . .
H14 H 0.075631 0.662544 0.121135 0.019 Uiso 1 1 calc R U . . .
C15 C 0.17826(11) 0.54806(13) 0.09692(17) 0.0148(3) Uani 1 1 d . . . . .
C17 C 0.19686(11) 0.62823(14) 0.35453(17) 0.0168(3) Uani 1 1 d . . . . .
H17A H 0.131971 0.607358 0.375950 0.020 Uiso 1 1 calc R U . . .
H17B H 0.195821 0.708794 0.317313 0.020 Uiso 1 1 calc R U . . .
C18 C 0.26772(12) 0.61480(15) 0.49844(18) 0.0218(4) Uani 1 1 d . . . . .
H18A H 0.331692 0.634438 0.474953 0.033 Uiso 1 1 calc R U . . .
H18B H 0.267264 0.534966 0.534660 0.033 Uiso 1 1 calc R U . . .
H18C H 0.250471 0.666220 0.579668 0.033 Uiso 1 1 calc R U . . .
O16 O 0.22757(7) 0.55137(9) 0.23912(12) 0.0166(3) Uani 1 1 d . . . . .
O19 O -0.00864(8) 0.68137(10) -0.15822(13) 0.0217(3) Uani 1 1 d . . . . .
O20 O 0.30309(8) 0.62311(9) -0.10077(13) 0.0189(3) Uani 1 1 d . . . . .
O21 O 0.09091(11) 0.13840(12) -0.02102(17) 0.0380(4) Uani 1 1 d G . . . .
H21A H 0.070082 0.152157 -0.118145 0.057 Uiso 1 1 d G U . . .
H21B H 0.062329 0.189159 0.030093 0.057 Uiso 1 1 d G U . . .

loop_
_atom_site_aniso_label
_atom_site_aniso_U_11
_atom_site_aniso_U_22
_atom_site_aniso_U_33
_atom_site_aniso_U_23
_atom_site_aniso_U_13
_atom_site_aniso_U_12
C1 0.0142(7) 0.0158(8) 0.0137(7) -0.0007(6) 0.0015(6) 0.0008(6)
C2 0.0152(7) 0.0164(8) 0.0117(7) -0.0005(6) -0.0002(6) -0.0002(6)
C3 0.0146(7) 0.0166(8) 0.0134(7) -0.0018(6) 0.0007(6) 0.0002(6)
C4 0.0182(8) 0.0172(8) 0.0188(8) 0.0008(6) 0.0029(6) 0.0005(6)
C5 0.0163(8) 0.0229(9) 0.0206(8) -0.0010(7) 0.0049(6) -0.0019(6)
C6 0.0157(8) 0.0217(9) 0.0224(8) -0.0049(6) 0.0026(6) 0.0036(6)
C7 0.0211(8) 0.0151(8) 0.0184(8) -0.0016(6) 0.0010(6) 0.0024(6)
C8 0.0165(7) 0.0169(8) 0.0123(7) -0.0021(6) -0.0006(6) -0.0002(6)
C9 0.0193(8) 0.0140(7) 0.0168(7) 0.0009(6) 0.0032(6) 0.0008(6)
C10 0.0188(8) 0.0159(8) 0.0146(7) 0.0004(6) 0.0028(6) -0.0004(6)
C11 0.0159(8) 0.0199(8) 0.0156(8) -0.0030(6) 0.0015(6) -0.0007(6)
C12 0.0170(8) 0.0249(9) 0.0149(8) -0.0006(6) 0.0008(6) 0.0006(7)
C13 0.0137(7) 0.0186(8) 0.0193(8) 0.0018(6) 0.0034(6) -0.0031(6)
C14 0.0157(8) 0.0168(8) 0.0163(8) -0.0009(6) 0.0046(6) 0.0000(6)
C15 0.0143(7) 0.0164(8) 0.0142(7) 0.0001(6) 0.0035(6) -0.0035(6)
C17 0.0175(8) 0.0188(8) 0.0147(8) -0.0047(6) 0.0038(6) 0.0006(6)
C18 0.0235(9) 0.0262(9) 0.0159(8) -0.0037(7) 0.0033(7) 0.0009(7)
O16 0.0167(6) 0.0203(6) 0.0125(5) -0.0036(4) 0.0008(4) 0.0027(4)
O19 0.0203(6) 0.0241(6) 0.0202(6) 0.0023(5) 0.0006(5) 0.0057(5)
O20 0.0201(6) 0.0147(6) 0.0226(6) 0.0016(4) 0.0055(4) 0.0018(4)
O21 0.0454(9) 0.0338(8) 0.0326(8) -0.0001(6) -0.0030(6) 0.0008(6)

loop_
_atom_type_symbol
_atom_type_description
_atom_type_scat_dispersion_real
_atom_type_scat_dispersion_imag
_atom_type_scat_source
C C 0.0181 0.0091 'International Tables Vol C Tables 4.2.6.8 and 6.1.1.4'
H H 0.0000 0.0000 'International Tables Vol C Tables 4.2.6.8 and 6.1.1.4'
O O 0.0492 0.0322 'International Tables Vol C Tables 4.2.6.8 and 6.1.1.4'

loop_
_geom_angle_atom_site_label_1
_geom_angle_atom_site_label_2
_geom_angle_atom_site_label_3
_geom_angle
_geom_angle_site_symmetry_1
_geom_angle_site_symmetry_3
_geom_angle_publ_flag
C2 C1 C10 110.01(12) . . ?
C2 C1 C11 106.84(12) . . ?
C10 C1 C11 110.97(13) . . ?
C15 C1 C2 109.13(12) . . ?
C15 C1 C10 110.53(12) . . ?
C15 C1 C11 109.27(12) . . ?
C3 C2 C1 117.33(13) . . ?
O20 C2 C1 121.21(13) . . ?
O20 C2 C3 121.39(14) . . ?
C4 C3 C2 117.71(14) . . ?
C8 C3 C2 122.12(14) . . ?
C8 C3 C4 120.15(14) . . ?
C3 C4 H4 119.6 . . ?
C5 C4 C3 120.71(15) . . ?
C5 C4 H4 119.6 . . ?
C4 C5 H5 120.2 . . ?
C4 C5 C6 119.51(15) . . ?
C6 C5 H5 120.2 . . ?
C5 C6 H6 119.9 . . ?
C7 C6 C5 120.15(15) . . ?
C7 C6 H6 119.9 . . ?
C6 C7 H7 119.4 . . ?
C6 C7 C8 121.24(15) . . ?
C8 C7 H7 119.4 . . ?
C3 C8 C9 120.85(14) . . ?
C7 C8 C3 118.22(14) . . ?
C7 C8 C9 120.92(14) . . ?
C8 C9 H9A 109.2 . . ?
C8 C9 H9B 109.2 . . ?
C8 C9 C10 112.00(13) . . ?
H9A C9 H9B 107.9 . . ?
C10 C9 H9A 109.2 . . ?
C10 C9 H9B 109.2 . . ?
C1 C10 H10A 109.1 . . ?
C1 C10 H10B 109.1 . . ?
C9 C10 C1 112.38(12) . . ?
C9 C10 H10A 109.1 . . ?
C9 C10 H10B 109.1 . . ?
H10A C10 H10B 107.9 . . ?
C1 C11 H11A 109.0 . . ?
C1 C11 H11B 109.0 . . ?
H11A C11 H11B 107.8 . . ?
C12 C11 C1 112.82(13) . . ?
C12 C11 H11A 109.0 . . ?
C12 C11 H11B 109.0 . . ?
C11 C12 H12A 108.8 . . ?
C11 C12 H12B 108.8 . . ?
H12A C12 H12B 107.7 . . ?
C13 C12 C11 113.64(13) . . ?
C13 C12 H12A 108.8 . . ?
C13 C12 H12B 108.8 . . ?
C14 C13 C12 118.59(14) . . ?
O19 C13 C12 120.04(14) . . ?
O19 C13 C14 121.33(15) . . ?
C13 C14 H14 119.2 . . ?
C15 C14 C13 121.53(14) . . ?
C15 C14 H14 119.2 . . ?
C14 C15 C1 124.20(14) . . ?
O16 C15 C1 111.06(13) . . ?
O16 C15 C14 124.74(14) . . ?
H17A C17 H17B 108.6 . . ?
C18 C17 H17A 110.4 . . ?
C18 C17 H17B 110.4 . . ?
O16 C17 H17A 110.4 . . ?
O16 C17 H17B 110.4 . . ?
O16 C17 C18 106.44(12) . . ?
C17 C18 H18A 109.5 . . ?
C17 C18 H18B 109.5 . . ?
C17 C18 H18C 109.5 . . ?
H18A C18 H18B 109.5 . . ?
H18A C18 H18C 109.5 . . ?
H18B C18 H18C 109.5 . . ?
C15 O16 C17 119.29(12) . . ?
H21A O21 H21B 104.5 . . ?

loop_
_geom_bond_atom_site_label_1
_geom_bond_atom_site_label_2
_geom_bond_distance
_geom_bond_site_symmetry_2
_geom_bond_publ_flag
C1 C2 1.538(2) . ?
C1 C10 1.542(2) . ?
C1 C11 1.548(2) . ?
C1 C15 1.520(2) . ?
C2 C3 1.490(2) . ?
C2 O20 1.2188(19) . ?
C3 C4 1.401(2) . ?
C3 C8 1.401(2) . ?
C4 H4 0.9500 . ?
C4 C5 1.381(2) . ?
C5 H5 0.9500 . ?
C5 C6 1.390(2) . ?
C6 H6 0.9500 . ?
C6 C7 1.387(2) . ?
C7 H7 0.9500 . ?
C7 C8 1.399(2) . ?
C8 C9 1.509(2) . ?
C9 H9A 0.9900 . ?
C9 H9B 0.9900 . ?
C9 C10 1.524(2) . ?
C10 H10A 0.9900 . ?
C10 H10B 0.9900 . ?
C11 H11A 0.9900 . ?
C11 H11B 0.9900 . ?
C11 C12 1.526(2) . ?
C12 H12A 0.9900 . ?
C12 H12B 0.9900 . ?
C12 C13 1.504(2) . ?
C13 C14 1.442(2) . ?
C13 O19 1.241(2) . ?
C14 H14 0.9500 . ?
C14 C15 1.356(2) . ?
C15 O16 1.3346(18) . ?
C17 H17A 0.9900 . ?
C17 H17B 0.9900 . ?
C17 C18 1.501(2) . ?
C17 O16 1.4518(18) . ?
C18 H18A 0.9800 . ?
C18 H18B 0.9800 . ?
C18 H18C 0.9800 . ?
O21 H21A 0.8700 . ?
O21 H21B 0.8697 . ?

loop_
_geom_torsion_atom_site_label_1
_geom_torsion_atom_site_label_2
_geom_torsion_atom_site_label_3
_geom_torsion_atom_site_label_4
_geom_torsion
_geom_torsion_site_symmetry_1
_geom_torsion_site_symmetry_2
_geom_torsion_site_symmetry_3
_geom_torsion_site_symmetry_4
_geom_torsion_publ_flag
C1 C2 C3 C4 173.88(13) . . . . ?
C1 C2 C3 C8 -7.6(2) . . . . ?
C1 C11 C12 C13 -48.93(18) . . . . ?
C1 C15 O16 C17 -179.47(12) . . . . ?
C2 C1 C10 C9 -55.98(16) . . . . ?
C2 C1 C11 C12 -70.54(15) . . . . ?
C2 C1 C15 C14 94.35(17) . . . . ?
C2 C1 C15 O16 -84.54(14) . . . . ?
C2 C3 C4 C5 178.54(14) . . . . ?
C2 C3 C8 C7 -177.27(13) . . . . ?
C2 C3 C8 C9 3.3(2) . . . . ?
C3 C4 C5 C6 -1.0(2) . . . . ?
C3 C8 C9 C10 -25.51(19) . . . . ?
C4 C3 C8 C7 1.2(2) . . . . ?
C4 C3 C8 C9 -178.29(14) . . . . ?
C4 C5 C6 C7 0.8(2) . . . . ?
C5 C6 C7 C8 0.4(2) . . . . ?
C6 C7 C8 C3 -1.4(2) . . . . ?
C6 C7 C8 C9 178.06(14) . . . . ?
C7 C8 C9 C10 155.03(14) . . . . ?
C8 C3 C4 C5 0.0(2) . . . . ?
C8 C9 C10 C1 52.31(17) . . . . ?
C10 C1 C2 C3 33.22(17) . . . . ?
C10 C1 C2 O20 -149.78(14) . . . . ?
C10 C1 C11 C12 169.53(12) . . . . ?
C10 C1 C15 C14 -144.54(15) . . . . ?
C10 C1 C15 O16 36.58(17) . . . . ?
C11 C1 C2 C3 -87.33(15) . . . . ?
C11 C1 C2 O20 89.67(16) . . . . ?
C11 C1 C10 C9 62.04(16) . . . . ?
C11 C1 C15 C14 -22.1(2) . . . . ?
C11 C1 C15 O16 158.97(12) . . . . ?
C11 C12 C13 C14 22.4(2) . . . . ?
C11 C12 C13 O19 -160.08(14) . . . . ?
C12 C13 C14 C15 4.5(2) . . . . ?
C13 C14 C15 C1 -4.1(2) . . . . ?
C13 C14 C15 O16 174.61(14) . . . . ?
C14 C15 O16 C17 1.7(2) . . . . ?
C15 C1 C2 C3 154.65(13) . . . . ?
C15 C1 C2 O20 -28.35(19) . . . . ?
C15 C1 C10 C9 -176.57(12) . . . . ?
C15 C1 C11 C12 47.40(16) . . . . ?
C18 C17 O16 C15 -178.27(13) . . . . ?
O19 C13 C14 C15 -173.00(15) . . . . ?
O20 C2 C3 C4 -3.1(2) . . . . ?
O20 C2 C3 C8 175.37(14) . . . . ?
